data_7052661
loop_
_publ_author_name
'Aravindu, Kunche'
'Krayer, Michael'
'Kim, Han-Je'
'Lindsey, Jonathan S.'

_publ_section_title
;
 Facile synthesis of a B,D-tetradehydrocorrin and rearrangement to
 bacteriochlorins
;
_journal_issue 7
_journal_name_full 'New Journal of Chemistry'
_journal_page_first 1376
_journal_paper_doi 10.1039/c1nj20027e
_journal_volume 35
_journal_year 2011
_chemical_formula_sum 'C49 H62 N4 O2'
_chemical_formula_weight 739.03
_chemical_name_systematic
;
?
;
_space_group_IT_number 14
_symmetry_cell_setting monoclinic
_symmetry_space_group_name_Hall '-P 2yn'
_symmetry_space_group_name_H-M 'P 1 21/n 1'
_atom_sites_solution_hydrogens geom
_atom_sites_solution_primary direct
_atom_sites_solution_secondary difmap
_audit_creation_method SHELXL-97
_cell_angle_alpha 90.00
_cell_angle_beta 102.583(2)
_cell_angle_gamma 90.00
_cell_formula_units_Z 4
_cell_length_a 17.0127(9)
_cell_length_b 9.5391(5)
_cell_length_c 26.1916(13)
_cell_measurement_reflns_used 9976
_cell_measurement_temperature 110
_cell_measurement_theta_max 24.52
_cell_measurement_theta_min 2.28
_cell_volume 4148.4(4)
_computing_cell_refinement SAINT
_computing_data_collection Apex2
_computing_data_reduction SAINT
_computing_molecular_graphics NRCVAX
_computing_publication_material cif2tables.py
_computing_structure_refinement XL
_computing_structure_solution XS
_diffrn_ambient_temperature 110
_diffrn_measured_fraction_theta_full 0.996
_diffrn_measured_fraction_theta_max 0.996
_diffrn_measurement_device_type 'Bruker-Nonius Kappa Axis X8 Apex2'
_diffrn_measurement_method 'omega and phi scans'
_diffrn_radiation_monochromator graphite
_diffrn_radiation_source 'fine-focus sealed tube'
_diffrn_radiation_type MoK\a
_diffrn_radiation_wavelength 0.71073
_diffrn_reflns_av_R_equivalents 0.0641
_diffrn_reflns_av_sigmaI/netI 0.0620
_diffrn_reflns_limit_h_max 20
_diffrn_reflns_limit_h_min -20
_diffrn_reflns_limit_k_max 10
_diffrn_reflns_limit_k_min -11
_diffrn_reflns_limit_l_max 31
_diffrn_reflns_limit_l_min -31
_diffrn_reflns_number 58925
_diffrn_reflns_theta_full 25.74
_diffrn_reflns_theta_max 25.74
_diffrn_reflns_theta_min 2.28
_exptl_absorpt_coefficient_mu 0.072
_exptl_absorpt_correction_T_max 0.9986
_exptl_absorpt_correction_T_min 0.9732
_exptl_absorpt_correction_type multi-scan
_exptl_absorpt_process_details SADABS
_exptl_crystal_colour red
_exptl_crystal_density_diffrn 1.183
_exptl_crystal_density_method 'not measured'
_exptl_crystal_description plate
_exptl_crystal_F_000 1600
_exptl_crystal_size_max 0.38
_exptl_crystal_size_mid 0.16
_exptl_crystal_size_min 0.02
_refine_diff_density_max 1.597
_refine_diff_density_min -1.024
_refine_diff_density_rms 0.080
_refine_ls_extinction_method none
_refine_ls_goodness_of_fit_ref 1.061
_refine_ls_hydrogen_treatment constr
_refine_ls_matrix_type full
_refine_ls_number_parameters 506
_refine_ls_number_reflns 7899
_refine_ls_number_restraints 133
_refine_ls_restrained_S_all 1.111
_refine_ls_R_factor_all 0.1499
_refine_ls_R_factor_gt 0.0939
_refine_ls_shift/su_max 0.000
_refine_ls_shift/su_mean 0.000
_refine_ls_structure_factor_coef Fsqd
_refine_ls_weighting_details 'calc w=1/[\s^2^(Fo^2^)+(0.1458P)^2^+6.5854P] where P=(Fo^2^+2Fc^2^)/3'
_refine_ls_weighting_scheme calc
_refine_ls_wR_factor_gt 0.2490
_refine_ls_wR_factor_ref 0.2866
_reflns_number_gt 4805
_reflns_number_total 7899
_reflns_threshold_expression >2sigma(I)
_cod_data_source_file c1nj20027e.txt
_cod_data_source_block x05058
_cod_original_sg_symbol_H-M 'P 21/n'
_cod_database_code 7052661

loop_
_symmetry_equiv_pos_as_xyz
'x, y, z'
'-x+1/2, y+1/2, -z+1/2'
'-x, -y, -z'
'x-1/2, -y-1/2, z-1/2'

loop_
_atom_site_label
_atom_site_type_symbol
_atom_site_fract_x
_atom_site_fract_y
_atom_site_fract_z
_atom_site_U_iso_or_equiv
_atom_site_adp_type
_atom_site_occupancy
_atom_site_symmetry_multiplicity
_atom_site_calc_flag
_atom_site_refinement_flags
_atom_site_disorder_assembly
_atom_site_disorder_group
O1 O 0.24860(16) 0.0433(3) -0.00200(10) 0.0274(7) Uani 1 1 d . . .
O2 O 0.38213(16) -0.0148(3) 0.00772(11) 0.0289(7) Uani 1 1 d . . .
N20 N 0.37724(19) -0.1896(3) 0.09185(12) 0.0250(8) Uani 1 1 d . . .
N21 N 0.4623(2) -0.3092(4) 0.18801(13) 0.0339(9) Uani 1 1 d . . .
H21 H 0.4156 -0.2665 0.1778 0.041 Uiso 1 1 calc R . .
N22 N 0.3379(2) -0.2075(4) 0.23792(13) 0.0300(8) Uani 1 1 d . . .
N23 N 0.2573(2) -0.1382(3) 0.13782(12) 0.0266(8) Uani 1 1 d . . .
H23 H 0.3067 -0.1486 0.1564 0.032 Uiso 1 1 calc R . .
C1 C 0.3028(2) -0.1481(4) 0.05484(15) 0.0253(9) Uani 1 1 d . . .
C2 C 0.2877(2) -0.2599(4) 0.01091(15) 0.0262(9) Uani 1 1 d . . .
H2A H 0.2396 -0.3169 0.0124 0.031 Uiso 1 1 calc R . .
H2B H 0.2794 -0.2149 -0.0239 0.031 Uiso 1 1 calc R . .
C3 C 0.3642(3) -0.3521(4) 0.02112(16) 0.0283(9) Uani 1 1 d . . .
C4 C 0.4106(2) -0.2938(4) 0.07288(15) 0.0264(9) Uani 1 1 d . . .
C5 C 0.4865(3) -0.3537(4) 0.10170(17) 0.0315(10) Uani 1 1 d . . .
H5 H 0.5218 -0.3941 0.0823 0.038 Uiso 1 1 calc R . .
C6 C 0.5088(3) -0.3546(4) 0.15432(16) 0.0318(10) Uani 1 1 d . . .
C7 C 0.5836(3) -0.4104(5) 0.18813(17) 0.0340(10) Uani 1 1 d . . .
C8 C 0.5735(3) -0.4019(5) 0.23831(17) 0.0358(11) Uani 1 1 d . . .
H8 H 0.6114 -0.4335 0.2683 0.043 Uiso 1 1 calc R . .
C9 C 0.4972(3) -0.3383(5) 0.23941(16) 0.0347(10) Uani 1 1 d . . .
C10 C 0.4645(3) -0.3110(5) 0.28158(17) 0.0343(10) Uani 1 1 d . . .
H10 H 0.4959 -0.3364 0.3149 0.041 Uiso 1 1 calc R . .
C11 C 0.3884(3) -0.2483(4) 0.28063(15) 0.0309(10) Uani 1 1 d . . .
C12 C 0.3571(3) -0.2282(5) 0.32963(17) 0.0386(11) Uani 1 1 d . . .
H12A H 0.3948 -0.1710 0.3556 0.046 Uiso 1 1 calc R . .
H12B H 0.3487 -0.3195 0.3456 0.046 Uiso 1 1 calc R . .
C13 C 0.2765(3) -0.1511(5) 0.31028(16) 0.0354(11) Uani 1 1 d . . .
C14 C 0.2671(3) -0.1575(4) 0.25115(16) 0.0295(10) Uani 1 1 d . . .
C15 C 0.2003(3) -0.1222(4) 0.21519(15) 0.0294(9) Uani 1 1 d . . .
H15 H 0.1548 -0.0933 0.2281 0.035 Uiso 1 1 calc R . .
C16 C 0.1913(3) -0.1242(4) 0.15896(15) 0.0273(9) Uani 1 1 d . . .
C17 C 0.1254(2) -0.1068(4) 0.11734(15) 0.0272(9) Uani 1 1 d . . .
C18 C 0.1557(2) -0.1122(4) 0.07059(16) 0.0293(9) Uani 1 1 d . . .
H18 H 0.1247 -0.1024 0.0359 0.035 Uiso 1 1 calc R . .
C19 C 0.2378(2) -0.1343(4) 0.08451(15) 0.0264(9) Uani 1 1 d . . .
C20 C 0.3187(2) -0.0021(4) 0.03364(15) 0.0246(9) Uani 1 1 d . . .
H20 H 0.3333 0.0663 0.0632 0.029 Uiso 1 1 calc R . .
C21 C 0.2127(3) 0.1673(4) 0.01253(19) 0.0362(11) Uani 1 1 d . . .
H21A H 0.1930 0.1497 0.0444 0.054 Uiso 1 1 calc R . .
H21B H 0.1676 0.1949 -0.0158 0.054 Uiso 1 1 calc R . .
H21C H 0.2528 0.2426 0.0190 0.054 Uiso 1 1 calc R . .
C22 C 0.4061(3) 0.1163(4) -0.01059(19) 0.0368(11) Uani 1 1 d . . .
H22A H 0.3609 0.1566 -0.0361 0.055 Uiso 1 1 calc R . .
H22B H 0.4517 0.1014 -0.0272 0.055 Uiso 1 1 calc R . .
H22C H 0.4219 0.1808 0.0190 0.055 Uiso 1 1 calc R . .
C23 C 0.4109(3) -0.3399(5) -0.02274(17) 0.0333(10) Uani 1 1 d . . .
H23A H 0.4214 -0.2408 -0.0287 0.050 Uiso 1 1 calc R . .
H23B H 0.3789 -0.3808 -0.0550 0.050 Uiso 1 1 calc R . .
H23C H 0.4622 -0.3902 -0.0125 0.050 Uiso 1 1 calc R . .
C24 C 0.3440(3) -0.5063(4) 0.02853(19) 0.0406(11) Uani 1 1 d . . .
H24A H 0.3940 -0.5608 0.0376 0.061 Uiso 1 1 calc R . .
H24B H 0.3105 -0.5427 -0.0040 0.061 Uiso 1 1 calc R . .
H24C H 0.3147 -0.5141 0.0567 0.061 Uiso 1 1 calc R . .
C25 C 0.6553(3) -0.4564(5) 0.17082(17) 0.0366(11) Uani 1 1 d . . .
C26 C 0.6849(3) -0.3815(5) 0.13348(18) 0.0397(11) Uani 1 1 d . . .
H26 H 0.6558 -0.3025 0.1172 0.048 Uiso 1 1 calc R . .
C27 C 0.7556(3) -0.4193(6) 0.11956(18) 0.0425(12) Uani 1 1 d . . .
H27 H 0.7746 -0.3646 0.0945 0.051 Uiso 1 1 calc R . .
C28 C 0.7995(3) -0.5349(6) 0.1412(2) 0.0530(14) Uani 1 1 d . . .
C29 C 0.7697(4) -0.6103(7) 0.1784(3) 0.0688(18) Uani 1 1 d . . .
H29 H 0.7987 -0.6899 0.1942 0.083 Uiso 1 1 calc R . .
C30 C 0.6992(3) -0.5728(6) 0.1930(2) 0.0557(15) Uani 1 1 d . . .
H30 H 0.6805 -0.6270 0.2184 0.067 Uiso 1 1 calc R . .
C31 C 0.8766(4) -0.5756(8) 0.1264(3) 0.0758(19) Uani 1 1 d . . .
H31A H 0.8647 -0.6152 0.0910 0.114 Uiso 1 1 calc R . .
H31B H 0.9047 -0.6457 0.1511 0.114 Uiso 1 1 calc R . .
H31C H 0.9108 -0.4926 0.1273 0.114 Uiso 1 1 calc R . .
C32 C 0.0408(2) -0.0889(4) 0.12001(16) 0.0293(10) Uani 1 1 d . . .
C33 C 0.0059(3) -0.1651(5) 0.15456(16) 0.0331(10) Uani 1 1 d . . .
H33 H 0.0371 -0.2327 0.1768 0.040 Uiso 1 1 calc R . .
C34 C -0.0744(3) -0.1437(5) 0.15718(17) 0.0368(11) Uani 1 1 d . . .
H34 H -0.0965 -0.1975 0.1811 0.044 Uiso 1 1 calc R . .
C35 C -0.1222(3) -0.0467(5) 0.12595(16) 0.0350(11) Uani 1 1 d . . .
C36 C -0.0882(3) 0.0276(5) 0.09041(17) 0.0361(11) Uani 1 1 d . . .
H36 H -0.1200 0.0939 0.0679 0.043 Uiso 1 1 calc R . .
C37 C -0.0087(2) 0.0067(5) 0.08730(16) 0.0315(10) Uani 1 1 d . . .
H37 H 0.0126 0.0584 0.0624 0.038 Uiso 1 1 calc R . .
C38 C -0.2078(3) -0.0206(6) 0.12993(19) 0.0460(13) Uani 1 1 d . . .
H38A H -0.2195 -0.0745 0.1592 0.069 Uiso 1 1 calc R . .
H38B H -0.2443 -0.0497 0.0974 0.069 Uiso 1 1 calc R . .
H38C H -0.2153 0.0796 0.1358 0.069 Uiso 1 1 calc R . .
C39 C 0.2832(4) 0.0030(6) 0.3281(2) 0.0636(18) Uani 1 1 d . . .
H39A H 0.2340 0.0533 0.3114 0.095 Uiso 1 1 calc R . .
H39B H 0.3297 0.0465 0.3179 0.095 Uiso 1 1 calc R . .
H39C H 0.2900 0.0074 0.3662 0.095 Uiso 1 1 calc R . .
C40 C 0.2073(4) -0.2232(8) 0.3282(2) 0.0724(19) Uani 1 1 d . . .
H40A H 0.1572 -0.1717 0.3147 0.109 Uiso 1 1 calc R . .
H40B H 0.2184 -0.2247 0.3665 0.109 Uiso 1 1 calc R . .
H40C H 0.2018 -0.3194 0.3148 0.109 Uiso 1 1 calc R . .
C1S C 0.4941(3) 0.2112(4) 0.14476(17) 0.0431(12) Uani 1 1 d DU . .
H1S1 H 0.4418 0.1652 0.1304 0.052 Uiso 1 1 calc R . .
H1S2 H 0.4917 0.3081 0.1310 0.052 Uiso 1 1 calc R . .
C2S C 0.5586(5) 0.1342(8) 0.1285(3) 0.122(3) Uani 1 1 d DU . .
H2S1 H 0.6079 0.1928 0.1362 0.146 Uiso 1 1 calc R . .
H2S2 H 0.5435 0.1210 0.0902 0.146 Uiso 1 1 calc R . .
C3S C 0.5781(5) -0.0028(6) 0.1530(3) 0.116(3) Uani 1 1 d DU . .
H3S1 H 0.5330 -0.0682 0.1399 0.139 Uiso 1 1 calc R . .
H3S2 H 0.6266 -0.0404 0.1426 0.139 Uiso 1 1 calc R . .
C4S C 0.5928(4) 0.0034(5) 0.2098(2) 0.099(2) Uani 1 1 d DU . .
H4S1 H 0.6427 0.0573 0.2234 0.119 Uiso 1 1 calc R . .
H4S2 H 0.6006 -0.0927 0.2243 0.119 Uiso 1 1 calc R . .
C5S C 0.5233(5) 0.0720(7) 0.2273(2) 0.113(2) Uani 1 1 d DU . .
H5S1 H 0.4741 0.0144 0.2162 0.136 Uiso 1 1 calc R . .
H5S2 H 0.5354 0.0791 0.2659 0.136 Uiso 1 1 calc R . .
C6S C 0.5093(6) 0.2146(7) 0.2039(2) 0.119(3) Uani 1 1 d DU . .
H6S1 H 0.5570 0.2739 0.2176 0.143 Uiso 1 1 calc R . .
H6S2 H 0.4624 0.2576 0.2145 0.143 Uiso 1 1 calc R . .
C7S C 0.4541(3) 0.0546(5) 0.45042(19) 0.0639(17) Uani 1 1 d DU . .
H7S1 H 0.4106 0.1170 0.4321 0.077 Uiso 1 1 calc R . .
H7S2 H 0.4794 0.0103 0.4238 0.077 Uiso 1 1 calc R . .
C8S C 0.4196(3) -0.0554(5) 0.4789(2) 0.0591(15) Uani 1 1 d DU . .
H8S1 H 0.3849 -0.1182 0.4534 0.071 Uiso 1 1 calc R . .
H8S2 H 0.3857 -0.0111 0.5006 0.071 Uiso 1 1 calc R . .
C9S C 0.4844(4) -0.1392(6) 0.5129(3) 0.129(4) Uani 1 1 d DU . .
H9S1 H 0.5121 -0.1952 0.4903 0.155 Uiso 1 1 calc R . .
H9S2 H 0.4592 -0.2056 0.5336 0.155 Uiso 1 1 calc R . .

loop_
_atom_site_aniso_label
_atom_site_aniso_U_11
_atom_site_aniso_U_22
_atom_site_aniso_U_33
_atom_site_aniso_U_23
_atom_site_aniso_U_13
_atom_site_aniso_U_12
O1 0.0302(15) 0.0214(15) 0.0275(15) -0.0007(11) -0.0008(12) 0.0047(12)
O2 0.0308(16) 0.0167(14) 0.0392(16) 0.0028(12) 0.0075(13) -0.0001(12)
N20 0.0270(18) 0.0200(18) 0.0252(17) -0.0003(14) -0.0001(14) 0.0010(14)
N21 0.034(2) 0.034(2) 0.0310(19) 0.0050(16) 0.0010(16) 0.0099(16)
N22 0.035(2) 0.0224(18) 0.0294(19) 0.0002(15) 0.0011(16) 0.0009(15)
N23 0.0290(19) 0.0231(18) 0.0246(18) -0.0009(14) -0.0009(14) 0.0030(14)
C1 0.027(2) 0.021(2) 0.024(2) -0.0023(17) -0.0020(16) 0.0014(17)
C2 0.026(2) 0.021(2) 0.029(2) -0.0029(17) 0.0007(17) -0.0027(17)
C3 0.037(2) 0.017(2) 0.029(2) -0.0006(17) 0.0043(18) 0.0001(17)
C4 0.033(2) 0.020(2) 0.026(2) 0.0031(17) 0.0048(17) -0.0015(18)
C5 0.029(2) 0.025(2) 0.038(2) 0.0003(19) 0.0016(19) 0.0043(18)
C6 0.033(2) 0.027(2) 0.033(2) 0.0064(19) 0.0004(19) 0.0052(19)
C7 0.037(2) 0.029(2) 0.033(2) 0.0042(19) -0.0009(19) 0.0044(19)
C8 0.035(2) 0.031(2) 0.034(2) 0.0040(19) -0.0073(19) 0.007(2)
C9 0.043(3) 0.027(2) 0.029(2) 0.0038(18) -0.004(2) 0.005(2)
C10 0.040(3) 0.030(2) 0.029(2) 0.0032(19) -0.0013(19) 0.001(2)
C11 0.042(3) 0.022(2) 0.025(2) 0.0023(17) -0.0024(19) -0.0017(19)
C12 0.050(3) 0.035(3) 0.027(2) 0.0028(19) -0.001(2) 0.010(2)
C13 0.050(3) 0.026(2) 0.027(2) -0.0013(18) 0.002(2) 0.005(2)
C14 0.039(3) 0.020(2) 0.028(2) -0.0010(17) 0.0046(19) 0.0000(18)
C15 0.036(2) 0.024(2) 0.027(2) -0.0008(17) 0.0050(18) 0.0037(18)
C16 0.034(2) 0.020(2) 0.026(2) -0.0015(17) 0.0039(18) 0.0042(17)
C17 0.032(2) 0.021(2) 0.027(2) -0.0014(17) 0.0020(18) -0.0008(17)
C18 0.028(2) 0.031(2) 0.026(2) -0.0003(18) -0.0016(17) -0.0006(18)
C19 0.032(2) 0.020(2) 0.024(2) 0.0008(16) 0.0001(17) -0.0003(17)
C20 0.026(2) 0.019(2) 0.026(2) -0.0018(16) 0.0006(17) 0.0012(16)
C21 0.036(2) 0.020(2) 0.049(3) -0.001(2) 0.002(2) 0.0073(19)
C22 0.038(2) 0.020(2) 0.054(3) 0.006(2) 0.011(2) -0.0039(19)
C23 0.034(2) 0.029(2) 0.036(2) -0.0011(19) 0.0058(19) 0.0044(19)
C24 0.052(3) 0.018(2) 0.048(3) -0.001(2) 0.004(2) -0.003(2)
C25 0.035(2) 0.033(2) 0.037(2) 0.001(2) -0.003(2) 0.010(2)
C26 0.037(3) 0.039(3) 0.037(3) 0.001(2) -0.005(2) 0.011(2)
C27 0.036(3) 0.052(3) 0.036(3) -0.006(2) 0.000(2) 0.003(2)
C28 0.040(3) 0.063(4) 0.052(3) -0.010(3) 0.000(2) 0.013(3)
C29 0.065(4) 0.056(4) 0.080(4) 0.015(3) 0.006(3) 0.034(3)
C30 0.057(3) 0.050(3) 0.059(3) 0.020(3) 0.012(3) 0.025(3)
C31 0.054(4) 0.092(5) 0.080(4) -0.008(4) 0.013(3) 0.030(4)
C32 0.032(2) 0.027(2) 0.027(2) -0.0083(18) 0.0039(18) -0.0014(18)
C33 0.038(3) 0.031(2) 0.028(2) -0.0040(19) 0.0042(19) 0.001(2)
C34 0.039(3) 0.041(3) 0.032(2) -0.010(2) 0.010(2) -0.008(2)
C35 0.032(2) 0.044(3) 0.026(2) -0.014(2) 0.0013(18) -0.003(2)
C36 0.033(2) 0.043(3) 0.029(2) -0.004(2) -0.0016(19) 0.004(2)
C37 0.030(2) 0.037(2) 0.026(2) -0.0036(19) 0.0011(18) -0.0030(19)
C38 0.032(3) 0.064(3) 0.041(3) -0.012(2) 0.006(2) -0.002(2)
C39 0.103(5) 0.041(3) 0.034(3) -0.011(2) -0.014(3) 0.027(3)
C40 0.063(4) 0.117(6) 0.035(3) 0.022(3) 0.007(3) -0.005(4)
C1S 0.045(3) 0.018(2) 0.055(3) -0.014(2) -0.014(2) 0.0045(19)
C2S 0.170(7) 0.109(6) 0.098(5) -0.010(4) 0.052(5) 0.009(6)
C3S 0.121(6) 0.061(4) 0.174(6) -0.035(5) 0.052(6) 0.019(4)
C4S 0.086(4) 0.020(3) 0.140(5) -0.003(3) -0.085(4) 0.002(3)
C5S 0.171(7) 0.097(5) 0.072(4) -0.007(4) 0.026(5) -0.047(5)
C6S 0.130(7) 0.112(5) 0.115(5) -0.024(5) 0.025(5) 0.044(5)
C7S 0.059(3) 0.055(3) 0.061(3) 0.025(3) -0.023(3) -0.027(3)
C8S 0.045(3) 0.072(4) 0.052(3) 0.015(3) -0.007(2) -0.027(3)
C9S 0.129(6) 0.071(5) 0.132(6) 0.070(4) -0.091(5) -0.069(4)

loop_
_atom_type_symbol
_atom_type_description
_atom_type_scat_dispersion_real
_atom_type_scat_dispersion_imag
_atom_type_scat_source
C C 0.0033 0.0016 'International Tables Vol C Tables 4.2.6.8 and 6.1.1.4'
H H 0.0000 0.0000 'International Tables Vol C Tables 4.2.6.8 and 6.1.1.4'
N N 0.0061 0.0033 'International Tables Vol C Tables 4.2.6.8 and 6.1.1.4'
O O 0.0106 0.0060 'International Tables Vol C Tables 4.2.6.8 and 6.1.1.4'

loop_
_geom_angle_atom_site_label_1
_geom_angle_atom_site_label_2
_geom_angle_atom_site_label_3
_geom_angle
_geom_angle_site_symmetry_1
_geom_angle_site_symmetry_3
_geom_angle_publ_flag
C20 O1 C21 115.3(3) . . ?
C20 O2 C22 113.1(3) . . ?
C4 N20 C1 109.9(3) . . ?
C9 N21 C6 112.2(4) . . ?
C9 N21 H21 123.9 . . ?
C6 N21 H21 123.9 . . ?
C11 N22 C14 109.1(3) . . ?
C16 N23 C19 112.1(3) . . ?
C16 N23 H23 124.0 . . ?
C19 N23 H23 124.0 . . ?
N20 C1 C19 108.1(3) . . ?
N20 C1 C20 106.6(3) . . ?
C19 C1 C20 108.4(3) . . ?
N20 C1 C2 106.5(3) . . ?
C19 C1 C2 115.3(3) . . ?
C20 C1 C2 111.6(3) . . ?
C3 C2 C1 105.5(3) . . ?
C3 C2 H2A 110.6 . . ?
C1 C2 H2A 110.6 . . ?
C3 C2 H2B 110.6 . . ?
C1 C2 H2B 110.6 . . ?
H2A C2 H2B 108.8 . . ?
C4 C3 C24 109.0(3) . . ?
C4 C3 C23 112.7(3) . . ?
C24 C3 C23 109.5(3) . . ?
C4 C3 C2 101.6(3) . . ?
C24 C3 C2 111.4(4) . . ?
C23 C3 C2 112.3(3) . . ?
N20 C4 C5 120.9(4) . . ?
N20 C4 C3 115.9(4) . . ?
C5 C4 C3 123.1(4) . . ?
C6 C5 C4 123.5(4) . . ?
C6 C5 H5 118.3 . . ?
C4 C5 H5 118.3 . . ?
C5 C6 N21 125.4(4) . . ?
C5 C6 C7 128.9(4) . . ?
N21 C6 C7 105.6(3) . . ?
C8 C7 C25 127.4(4) . . ?
C8 C7 C6 106.4(4) . . ?
C25 C7 C6 126.1(4) . . ?
C7 C8 C9 110.4(4) . . ?
C7 C8 H8 124.8 . . ?
C9 C8 H8 124.8 . . ?
C10 C9 N21 126.0(4) . . ?
C10 C9 C8 128.6(4) . . ?
N21 C9 C8 105.3(4) . . ?
C9 C10 C11 126.6(4) . . ?
C9 C10 H10 116.7 . . ?
C11 C10 H10 116.7 . . ?
N22 C11 C10 124.3(4) . . ?
N22 C11 C12 113.7(4) . . ?
C10 C11 C12 121.9(4) . . ?
C11 C12 C13 103.6(3) . . ?
C11 C12 H12A 111.0 . . ?
C13 C12 H12A 111.0 . . ?
C11 C12 H12B 111.0 . . ?
C13 C12 H12B 111.0 . . ?
H12A C12 H12B 109.0 . . ?
C40 C13 C14 112.2(4) . . ?
C40 C13 C39 110.4(5) . . ?
C14 C13 C39 109.3(4) . . ?
C40 C13 C12 112.1(4) . . ?
C14 C13 C12 101.8(3) . . ?
C39 C13 C12 110.8(4) . . ?
C15 C14 N22 123.2(4) . . ?
C15 C14 C13 125.8(4) . . ?
N22 C14 C13 111.0(4) . . ?
C14 C15 C16 126.4(4) . . ?
C14 C15 H15 116.8 . . ?
C16 C15 H15 116.8 . . ?
N23 C16 C17 106.7(3) . . ?
N23 C16 C15 120.1(4) . . ?
C17 C16 C15 133.1(4) . . ?
C16 C17 C18 106.7(4) . . ?
C16 C17 C32 127.4(4) . . ?
C18 C17 C32 125.9(4) . . ?
C19 C18 C17 108.2(4) . . ?
C19 C18 H18 125.9 . . ?
C17 C18 H18 125.9 . . ?
N23 C19 C18 106.3(4) . . ?
N23 C19 C1 119.3(3) . . ?
C18 C19 C1 134.4(4) . . ?
O2 C20 O1 109.6(3) . . ?
O2 C20 C1 108.1(3) . . ?
O1 C20 C1 108.9(3) . . ?
O2 C20 H20 110.1 . . ?
O1 C20 H20 110.1 . . ?
C1 C20 H20 110.1 . . ?
O1 C21 H21A 109.5 . . ?
O1 C21 H21B 109.5 . . ?
H21A C21 H21B 109.5 . . ?
O1 C21 H21C 109.5 . . ?
H21A C21 H21C 109.5 . . ?
H21B C21 H21C 109.5 . . ?
O2 C22 H22A 109.5 . . ?
O2 C22 H22B 109.5 . . ?
H22A C22 H22B 109.5 . . ?
O2 C22 H22C 109.5 . . ?
H22A C22 H22C 109.5 . . ?
H22B C22 H22C 109.5 . . ?
C3 C23 H23A 109.5 . . ?
C3 C23 H23B 109.5 . . ?
H23A C23 H23B 109.5 . . ?
C3 C23 H23C 109.5 . . ?
H23A C23 H23C 109.5 . . ?
H23B C23 H23C 109.5 . . ?
C3 C24 H24A 109.5 . . ?
C3 C24 H24B 109.5 . . ?
H24A C24 H24B 109.5 . . ?
C3 C24 H24C 109.5 . . ?
H24A C24 H24C 109.5 . . ?
H24B C24 H24C 109.5 . . ?
C26 C25 C30 117.3(4) . . ?
C26 C25 C7 121.3(4) . . ?
C30 C25 C7 121.3(4) . . ?
C27 C26 C25 121.5(4) . . ?
C27 C26 H26 119.3 . . ?
C25 C26 H26 119.3 . . ?
C26 C27 C28 121.7(5) . . ?
C26 C27 H27 119.2 . . ?
C28 C27 H27 119.2 . . ?
C27 C28 C29 116.9(5) . . ?
C27 C28 C31 121.7(6) . . ?
C29 C28 C31 121.4(5) . . ?
C30 C29 C28 122.0(5) . . ?
C30 C29 H29 119.0 . . ?
C28 C29 H29 119.0 . . ?
C29 C30 C25 120.6(5) . . ?
C29 C30 H30 119.7 . . ?
C25 C30 H30 119.7 . . ?
C28 C31 H31A 109.5 . . ?
C28 C31 H31B 109.5 . . ?
H31A C31 H31B 109.5 . . ?
C28 C31 H31C 109.5 . . ?
H31A C31 H31C 109.5 . . ?
H31B C31 H31C 109.5 . . ?
C33 C32 C37 116.9(4) . . ?
C33 C32 C17 122.2(4) . . ?
C37 C32 C17 120.9(4) . . ?
C32 C33 C34 121.1(4) . . ?
C32 C33 H33 119.4 . . ?
C34 C33 H33 119.4 . . ?
C35 C34 C33 121.7(4) . . ?
C35 C34 H34 119.1 . . ?
C33 C34 H34 119.1 . . ?
C34 C35 C36 117.5(4) . . ?
C34 C35 C38 121.7(4) . . ?
C36 C35 C38 120.8(4) . . ?
C37 C36 C35 121.2(4) . . ?
C37 C36 H36 119.4 . . ?
C35 C36 H36 119.4 . . ?
C36 C37 C32 121.5(4) . . ?
C36 C37 H37 119.2 . . ?
C32 C37 H37 119.2 . . ?
C35 C38 H38A 109.5 . . ?
C35 C38 H38B 109.5 . . ?
H38A C38 H38B 109.5 . . ?
C35 C38 H38C 109.5 . . ?
H38A C38 H38C 109.5 . . ?
H38B C38 H38C 109.5 . . ?
C13 C39 H39A 109.5 . . ?
C13 C39 H39B 109.5 . . ?
H39A C39 H39B 109.5 . . ?
C13 C39 H39C 109.5 . . ?
H39A C39 H39C 109.5 . . ?
H39B C39 H39C 109.5 . . ?
C13 C40 H40A 109.5 . . ?
C13 C40 H40B 109.5 . . ?
H40A C40 H40B 109.5 . . ?
C13 C40 H40C 109.5 . . ?
H40A C40 H40C 109.5 . . ?
H40B C40 H40C 109.5 . . ?
C2S C1S C6S 109.7(5) . . ?
C2S C1S H1S1 109.7 . . ?
C6S C1S H1S1 109.7 . . ?
C2S C1S H1S2 109.7 . . ?
C6S C1S H1S2 109.7 . . ?
H1S1 C1S H1S2 108.2 . . ?
C1S C2S C3S 115.8(5) . . ?
C1S C2S H2S1 108.3 . . ?
C3S C2S H2S1 108.3 . . ?
C1S C2S H2S2 108.3 . . ?
C3S C2S H2S2 108.3 . . ?
H2S1 C2S H2S2 107.4 . . ?
C4S C3S C2S 112.5(4) . . ?
C4S C3S H3S1 109.1 . . ?
C2S C3S H3S1 109.1 . . ?
C4S C3S H3S2 109.1 . . ?
C2S C3S H3S2 109.1 . . ?
H3S1 C3S H3S2 107.8 . . ?
C3S C4S C5S 110.9(4) . . ?
C3S C4S H4S1 109.5 . . ?
C5S C4S H4S1 109.5 . . ?
C3S C4S H4S2 109.5 . . ?
C5S C4S H4S2 109.5 . . ?
H4S1 C4S H4S2 108.0 . . ?
C6S C5S C4S 109.6(4) . . ?
C6S C5S H5S1 109.7 . . ?
C4S C5S H5S1 109.7 . . ?
C6S C5S H5S2 109.7 . . ?
C4S C5S H5S2 109.7 . . ?
H5S1 C5S H5S2 108.2 . . ?
C5S C6S C1S 112.2(4) . . ?
C5S C6S H6S1 109.2 . . ?
C1S C6S H6S1 109.2 . . ?
C5S C6S H6S2 109.2 . . ?
C1S C6S H6S2 109.2 . . ?
H6S1 C6S H6S2 107.9 . . ?
C8S C7S C9S 111.0(4) . 3_656 ?
C8S C7S H7S1 109.4 . . ?
C9S C7S H7S1 109.4 3_656 . ?
C8S C7S H7S2 109.4 . . ?
C9S C7S H7S2 109.4 3_656 . ?
H7S1 C7S H7S2 108.0 . . ?
C7S C8S C9S 111.0(4) . . ?
C7S C8S H8S1 109.4 . . ?
C9S C8S H8S1 109.4 . . ?
C7S C8S H8S2 109.4 . . ?
C9S C8S H8S2 109.4 . . ?
H8S1 C8S H8S2 108.0 . . ?
C8S C9S C7S 114.7(5) . 3_656 ?
C8S C9S H9S1 108.6 . . ?
C7S C9S H9S1 108.6 3_656 . ?
C8S C9S H9S2 108.6 . . ?
C7S C9S H9S2 108.6 3_656 . ?
H9S1 C9S H9S2 107.6 . . ?

loop_
_geom_bond_atom_site_label_1
_geom_bond_atom_site_label_2
_geom_bond_distance
_geom_bond_site_symmetry_2
_geom_bond_publ_flag
O1 C20 1.413(5) . ?
O1 C21 1.420(5) . ?
O2 C20 1.399(5) . ?
O2 C22 1.430(5) . ?
N20 C4 1.296(5) . ?
N20 C1 1.471(5) . ?
N21 C9 1.376(5) . ?
N21 C6 1.378(6) . ?
N21 H21 0.8800 . ?
N22 C11 1.312(5) . ?
N22 C14 1.407(5) . ?
N23 C16 1.362(5) . ?
N23 C19 1.363(5) . ?
N23 H23 0.8800 . ?
C1 C19 1.490(6) . ?
C1 C20 1.546(5) . ?
C1 C2 1.549(5) . ?
C2 C3 1.544(6) . ?
C2 H2A 0.9900 . ?
C2 H2B 0.9900 . ?
C3 C4 1.518(6) . ?
C3 C24 1.532(6) . ?
C3 C23 1.537(6) . ?
C4 C5 1.462(6) . ?
C5 C6 1.347(6) . ?
C5 H5 0.9500 . ?
C6 C7 1.482(6) . ?
C7 C8 1.364(6) . ?
C7 C25 1.459(6) . ?
C8 C9 1.439(6) . ?
C8 H8 0.9500 . ?
C9 C10 1.365(6) . ?
C10 C11 1.423(6) . ?
C10 H10 0.9500 . ?
C11 C12 1.505(6) . ?
C12 C13 1.541(6) . ?
C12 H12A 0.9900 . ?
C12 H12B 0.9900 . ?
C13 C40 1.522(7) . ?
C13 C14 1.523(6) . ?
C13 C39 1.539(7) . ?
C14 C15 1.351(6) . ?
C15 C16 1.447(6) . ?
C15 H15 0.9500 . ?
C16 C17 1.393(6) . ?
C17 C18 1.429(6) . ?
C17 C32 1.466(6) . ?
C18 C19 1.380(6) . ?
C18 H18 0.9500 . ?
C20 H20 1.0000 . ?
C21 H21A 0.9800 . ?
C21 H21B 0.9800 . ?
C21 H21C 0.9800 . ?
C22 H22A 0.9800 . ?
C22 H22B 0.9800 . ?
C22 H22C 0.9800 . ?
C23 H23A 0.9800 . ?
C23 H23B 0.9800 . ?
C23 H23C 0.9800 . ?
C24 H24A 0.9800 . ?
C24 H24B 0.9800 . ?
C24 H24C 0.9800 . ?
C25 C26 1.392(7) . ?
C25 C30 1.392(7) . ?
C26 C27 1.378(7) . ?
C26 H26 0.9500 . ?
C27 C28 1.382(7) . ?
C27 H27 0.9500 . ?
C28 C29 1.391(9) . ?
C28 C31 1.498(8) . ?
C29 C30 1.384(8) . ?
C29 H29 0.9500 . ?
C30 H30 0.9500 . ?
C31 H31A 0.9800 . ?
C31 H31B 0.9800 . ?
C31 H31C 0.9800 . ?
C32 C33 1.391(6) . ?
C32 C37 1.401(6) . ?
C33 C34 1.397(6) . ?
C33 H33 0.9500 . ?
C34 C35 1.377(7) . ?
C34 H34 0.9500 . ?
C35 C36 1.392(6) . ?
C35 C38 1.504(6) . ?
C36 C37 1.386(6) . ?
C36 H36 0.9500 . ?
C37 H37 0.9500 . ?
C38 H38A 0.9800 . ?
C38 H38B 0.9800 . ?
C38 H38C 0.9800 . ?
C39 H39A 0.9800 . ?
C39 H39B 0.9800 . ?
C39 H39C 0.9800 . ?
C40 H40A 0.9800 . ?
C40 H40B 0.9800 . ?
C40 H40C 0.9800 . ?
C1S C2S 1.459(5) . ?
C1S C6S 1.513(5) . ?
C1S H1S1 0.9900 . ?
C1S H1S2 0.9900 . ?
C2S C3S 1.462(5) . ?
C2S H2S1 0.9900 . ?
C2S H2S2 0.9900 . ?
C3S C4S 1.456(5) . ?
C3S H3S1 0.9900 . ?
C3S H3S2 0.9900 . ?
C4S C5S 1.508(5) . ?
C4S H4S1 0.9900 . ?
C4S H4S2 0.9900 . ?
C5S C6S 1.490(5) . ?
C5S H5S1 0.9900 . ?
C5S H5S2 0.9900 . ?
C6S H6S1 0.9900 . ?
C6S H6S2 0.9900 . ?
C7S C8S 1.480(5) . ?
C7S C9S 1.494(5) 3_656 ?
C7S H7S1 0.9900 . ?
C7S H7S2 0.9900 . ?
C8S C9S 1.489(5) . ?
C8S H8S1 0.9900 . ?
C8S H8S2 0.9900 . ?
C9S C7S 1.494(5) 3_656 ?
C9S H9S1 0.9900 . ?
C9S H9S2 0.9900 . ?

loop_
_geom_torsion_atom_site_label_1
_geom_torsion_atom_site_label_2
_geom_torsion_atom_site_label_3
_geom_torsion_atom_site_label_4
_geom_torsion
_geom_torsion_site_symmetry_1
_geom_torsion_site_symmetry_2
_geom_torsion_site_symmetry_3
_geom_torsion_site_symmetry_4
_geom_torsion_publ_flag
C4 N20 C1 C19 132.1(3) . . . . ?
C4 N20 C1 C20 -111.5(4) . . . . ?
C4 N20 C1 C2 7.7(4) . . . . ?
N20 C1 C2 C3 -8.4(4) . . . . ?
C19 C1 C2 C3 -128.2(3) . . . . ?
C20 C1 C2 C3 107.6(4) . . . . ?
C1 C2 C3 C4 6.0(4) . . . . ?
C1 C2 C3 C24 122.0(4) . . . . ?
C1 C2 C3 C23 -114.7(4) . . . . ?
C1 N20 C4 C5 179.0(4) . . . . ?
C1 N20 C4 C3 -3.9(5) . . . . ?
C24 C3 C4 N20 -119.3(4) . . . . ?
C23 C3 C4 N20 118.9(4) . . . . ?
C2 C3 C4 N20 -1.6(4) . . . . ?
C24 C3 C4 C5 57.8(5) . . . . ?
C23 C3 C4 C5 -64.1(5) . . . . ?
C2 C3 C4 C5 175.5(4) . . . . ?
N20 C4 C5 C6 29.9(6) . . . . ?
C3 C4 C5 C6 -146.9(4) . . . . ?
C4 C5 C6 N21 4.7(7) . . . . ?
C4 C5 C6 C7 -179.5(4) . . . . ?
C9 N21 C6 C5 172.8(4) . . . . ?
C9 N21 C6 C7 -3.9(5) . . . . ?
C5 C6 C7 C8 -172.8(5) . . . . ?
N21 C6 C7 C8 3.7(5) . . . . ?
C5 C6 C7 C25 10.8(8) . . . . ?
N21 C6 C7 C25 -172.8(4) . . . . ?
C25 C7 C8 C9 174.1(4) . . . . ?
C6 C7 C8 C9 -2.3(5) . . . . ?
C6 N21 C9 C10 -177.5(4) . . . . ?
C6 N21 C9 C8 2.5(5) . . . . ?
C7 C8 C9 C10 -180.0(5) . . . . ?
C7 C8 C9 N21 0.0(5) . . . . ?
N21 C9 C10 C11 0.4(8) . . . . ?
C8 C9 C10 C11 -179.6(4) . . . . ?
C14 N22 C11 C10 176.9(4) . . . . ?
C14 N22 C11 C12 -0.8(5) . . . . ?
C9 C10 C11 N22 0.1(7) . . . . ?
C9 C10 C11 C12 177.6(4) . . . . ?
N22 C11 C12 C13 -5.1(5) . . . . ?
C10 C11 C12 C13 177.1(4) . . . . ?
C11 C12 C13 C40 128.2(4) . . . . ?
C11 C12 C13 C14 8.1(4) . . . . ?
C11 C12 C13 C39 -107.9(4) . . . . ?
C11 N22 C14 C15 -172.5(4) . . . . ?
C11 N22 C14 C13 6.7(5) . . . . ?
C40 C13 C14 C15 49.9(6) . . . . ?
C39 C13 C14 C15 -73.0(6) . . . . ?
C12 C13 C14 C15 169.9(4) . . . . ?
C40 C13 C14 N22 -129.3(5) . . . . ?
C39 C13 C14 N22 107.8(5) . . . . ?
C12 C13 C14 N22 -9.4(5) . . . . ?
N22 C14 C15 C16 -2.6(7) . . . . ?
C13 C14 C15 C16 178.2(4) . . . . ?
C19 N23 C16 C17 -1.4(5) . . . . ?
C19 N23 C16 C15 -178.4(4) . . . . ?
C14 C15 C16 N23 -12.5(6) . . . . ?
C14 C15 C16 C17 171.5(4) . . . . ?
N23 C16 C17 C18 0.4(4) . . . . ?
C15 C16 C17 C18 176.8(4) . . . . ?
N23 C16 C17 C32 179.3(4) . . . . ?
C15 C16 C17 C32 -4.2(8) . . . . ?
C16 C17 C18 C19 0.8(5) . . . . ?
C32 C17 C18 C19 -178.2(4) . . . . ?
C16 N23 C19 C18 1.9(5) . . . . ?
C16 N23 C19 C1 180.0(3) . . . . ?
C17 C18 C19 N23 -1.6(4) . . . . ?
C17 C18 C19 C1 -179.2(4) . . . . ?
N20 C1 C19 N23 10.1(5) . . . . ?
C20 C1 C19 N23 -105.1(4) . . . . ?
C2 C1 C19 N23 129.1(4) . . . . ?
N20 C1 C19 C18 -172.5(4) . . . . ?
C20 C1 C19 C18 72.3(6) . . . . ?
C2 C1 C19 C18 -53.5(6) . . . . ?
C22 O2 C20 O1 65.5(4) . . . . ?
C22 O2 C20 C1 -176.0(3) . . . . ?
C21 O1 C20 O2 -124.3(3) . . . . ?
C21 O1 C20 C1 117.6(4) . . . . ?
N20 C1 C20 O2 61.4(4) . . . . ?
C19 C1 C20 O2 177.6(3) . . . . ?
C2 C1 C20 O2 -54.5(4) . . . . ?
N20 C1 C20 O1 -179.6(3) . . . . ?
C19 C1 C20 O1 -63.5(4) . . . . ?
C2 C1 C20 O1 64.5(4) . . . . ?
C8 C7 C25 C26 -134.1(5) . . . . ?
C6 C7 C25 C26 41.7(7) . . . . ?
C8 C7 C25 C30 42.5(7) . . . . ?
C6 C7 C25 C30 -141.8(5) . . . . ?
C30 C25 C26 C27 -1.1(7) . . . . ?
C7 C25 C26 C27 175.6(4) . . . . ?
C25 C26 C27 C28 1.3(7) . . . . ?
C26 C27 C28 C29 -1.0(8) . . . . ?
C26 C27 C28 C31 -179.6(5) . . . . ?
C27 C28 C29 C30 0.5(9) . . . . ?
C31 C28 C29 C30 179.1(6) . . . . ?
C28 C29 C30 C25 -0.3(10) . . . . ?
C26 C25 C30 C29 0.6(8) . . . . ?
C7 C25 C30 C29 -176.1(5) . . . . ?
C16 C17 C32 C33 -40.6(6) . . . . ?
C18 C17 C32 C33 138.2(4) . . . . ?
C16 C17 C32 C37 139.6(4) . . . . ?
C18 C17 C32 C37 -41.7(6) . . . . ?
C37 C32 C33 C34 -1.6(6) . . . . ?
C17 C32 C33 C34 178.5(4) . . . . ?
C32 C33 C34 C35 -0.1(6) . . . . ?
C33 C34 C35 C36 1.6(6) . . . . ?
C33 C34 C35 C38 -178.1(4) . . . . ?
C34 C35 C36 C37 -1.2(6) . . . . ?
C38 C35 C36 C37 178.5(4) . . . . ?
C35 C36 C37 C32 -0.6(6) . . . . ?
C33 C32 C37 C36 2.0(6) . . . . ?
C17 C32 C37 C36 -178.1(4) . . . . ?
C6S C1S C2S C3S 49.8(10) . . . . ?
C1S C2S C3S C4S -51.9(11) . . . . ?
C2S C3S C4S C5S 53.8(9) . . . . ?
C3S C4S C5S C6S -56.9(8) . . . . ?
C4S C5S C6S C1S 56.9(9) . . . . ?
C2S C1S C6S C5S -52.6(9) . . . . ?
C9S C7S C8S C9S -51.2(9) 3_656 . . . ?
C7S C8S C9S C7S 53.2(9) . . . 3_656 ?
